data_1542303
loop_
_publ_author_name
'Baumann, Dominik'
'Sedlmaier, Stefan J.'
'Schnick, Wolfgang'

_publ_section_title
;
 An Unprecedented AB2 Tetrahedra Network Structure Type in a High-Pressure
 Phase of Phosphorus Oxonitride (PON)
;
_journal_name_full 'Angewandte Chemie International Edition'
_journal_page_first 4707
_journal_page_last 4709
_journal_paper_doi 10.1002/anie.201200811
_journal_volume 51
_journal_year 2012
_chemical_formula_sum 'N O P'
_chemical_formula_weight 60.98
_space_group_IT_number 14
_symmetry_cell_setting monoclinic
_symmetry_space_group_name_Hall '-P 2ybc'
_symmetry_space_group_name_H-M 'P 1 21/c 1'
_atom_sites_solution_primary iterative
_cell_angle_alpha 90
_cell_angle_beta 115.8026(8)
_cell_angle_gamma 90
_cell_formula_units_Z 16
_cell_length_a 12.2472(2)
_cell_length_b 4.83618(6)
_cell_length_c 10.8604(2)
_cell_measurement_theta_max 15
_cell_measurement_theta_min 90
_cell_volume 579.124(16)
_computing_structure_solution 'TOPAS Academic'
_diffrn_ambient_temperature 298(2)
_diffrn_detector 'linear PSD'
_diffrn_measurement_device 'Stoe StadiP'
_diffrn_radiation_monochromator Ge(111)
_diffrn_radiation_source X-ray
_diffrn_radiation_type Cu-K\a1
_diffrn_radiation_wavelength 1.54056
_exptl_absorpt_coefficient_mu 12.085
_exptl_crystal_density_diffrn 2.7976
_pd_calc_method 'Rietveld Refinement'
_pd_proc_ls_background_function 'shifted Chebychev'
_pd_proc_ls_profile_function 'fundamental parameters model'
_pd_proc_ls_prof_R_factor 0.03806
_pd_proc_ls_prof_wR_factor 0.0491
_refine_ls_goodness_of_fit_all 1.447
_refine_ls_number_constraints 8
_refine_ls_number_parameters 90
_refine_ls_R_I_factor 0.01213
_reflns_number_gt 474
_cod_data_source_file anie_201200811.cif
_cod_data_source_block NPO
_cod_depositor_comments
;

This structure is isostructural to the Armel Le Bail prediction
http://www.crystallography.net/pcod/3102887.cif .

"Therefore, d-PON can be considered a truly
novel structure type and correspondingly supplements the
few known AB2 structure types. However, a SiO2 modifica-
tion with the same topology in space group Aea2 has been
predicted and can be found in the Predicted Crystallography
Open Database (PCOD; entry 3102887).[10.1039/C003907C]"

S.G. 2016-01-22

;
_cod_original_cell_volume 579.12(2)
_cod_original_sg_symbol_H-M P21/c
_cod_original_formula_sum 'N P O'
_cod_database_code 1542303
_[local]_diffrn_data_points 7500

loop_
_space_group_symop_id
_space_group_symop_operation_xyz
1 X,Y,Z
2 -X,-Y,-Z
3 -X,1/2+Y,1/2-Z
4 X,1/2-Y,1/2+Z

loop_
_atom_site_label
_atom_site_fract_x
_atom_site_fract_y
_atom_site_fract_z
_atom_site_U_iso_or_equiv
_atom_site_occupancy
P1 0.4993(4) 0.3996(6) 0.3269(3) 0.0256(11) 1
P2 0.1306(3) 0.7784(9) 0.1439(3) 0.0266(12) 1
P3 0.6966(3) 0.0061(10) 0.0977(3) 0.0254(10) 1
P4 0.1342(3) 0.2235(9) 0.4920(3) 0.0301(13) 1
O1 0.4967(9) 0.2163(14) 0.2114(8) 0.0401(11) 0.5
N1 0.4967(9) 0.2163(14) 0.2114(8) 0.0401(11) 0.5
O2 0.1520(7) 0.588(2) 0.0396(8) 0.0401(11) 0.5
N2 0.1520(7) 0.588(2) 0.0396(8) 0.0401(11) 0.5
O3 0.2235(7) 0.7188(18) 0.2985(8) 0.0401(11) 0.5
N3 0.2235(7) 0.7188(18) 0.2985(8) 0.0401(11) 0.5
O4 0.0043(8) 0.234(2) 0.3603(7) 0.0401(11) 0.5
N4 0.0043(8) 0.234(2) 0.3603(7) 0.0401(11) 0.5
O5 0.2278(7) 0.2332(19) 0.9364(8) 0.0401(11) 0.5
N5 0.2278(7) 0.2332(19) 0.9364(8) 0.0401(11) 0.5
O6 0.3799(7) 0.3362(14) 0.3400(8) 0.0401(11) 0.5
N6 0.3799(7) 0.3362(14) 0.3400(8) 0.0401(11) 0.5
O7 0.1436(7) 0.099(2) 0.1126(8) 0.0401(11) 0.5
N7 0.1436(7) 0.099(2) 0.1126(8) 0.0401(11) 0.5
O8 0.6116(8) 0.1768(15) 0.9677(9) 0.0401(11) 0.5
N8 0.6116(8) 0.1768(15) 0.9677(9) 0.0401(11) 0.5
